data_4088734
loop_
_publ_author_name
'He, Meng'
'Gamer, Michael T.'
'Roesky, Peter W.'

_publ_contact_author
;
      Prof. Dr. Peter W. Roesky
      Karlsruher Institut fuer Technologie (KIT), CS
      Institut fuer Anorganische Chemie (AOC)
      Lehrstuhl fuer Anorganische Funktionsmaterialien
      Engesserstr. 15, Geb. 30.45
      76131 Karlsruhe 
      Bundesrepublik Deutschland
;
_publ_section_title
;
 Homoleptic Chiral Benzamidinate Complexes of the Heavier Alkaline Earth
 Metals and the Divalent Lanthanides
;
_journal_issue 16
_journal_name_full Organometallics
_journal_page_first 2638
_journal_paper_doi 10.1021/acs.organomet.6b00373
_journal_volume 35
_journal_year 2016
_chemical_absolute_configuration rmad
_chemical_formula_moiety 'C92 H92 Ba2 N8'
_chemical_formula_sum 'C92 H92 Ba2 N8'
_chemical_formula_weight 1584.41
_space_group_crystal_system orthorhombic
_space_group_IT_number 19
_space_group_name_Hall 'P 2ac 2ab'
_space_group_name_H-M_alt 'P 21 21 21'
_atom_sites_solution_hydrogens geom
_audit_creation_date 2016-03-30
_audit_creation_method
;
Olex2 1.2
(compiled 2016.02.19 svn.r3266 for OlexSys, GUI svn.r5155)
;
_cell_angle_alpha 90
_cell_angle_beta 90
_cell_angle_gamma 90
_cell_formula_units_Z 4
_cell_length_a 13.4080(3)
_cell_length_b 17.5419(5)
_cell_length_c 36.4878(12)
_cell_measurement_reflns_used 38685
_cell_measurement_temperature 200
_cell_measurement_theta_max 26.16
_cell_measurement_theta_min 1.29
_cell_volume 8582.0(4)
_computing_cell_refinement 'STOE X-AREA, PLATON (A.L.Spek, 2009)'
_computing_data_collection 'STOE X-AREA'
_computing_data_reduction 'STOE X-RED & LANA, PLATON (A.L.Spek, 2009)'
_computing_molecular_graphics 'Diamond 2/3, Olex2 (Dolomanov et al., 2009)'
_computing_publication_material 'MS Word, Olex2 (Dolomanov et al., 2009)'
_computing_structure_refinement 'SHELXL-2014/7 (Sheldrick, 2015)'
_computing_structure_solution 'SHELXS-2014/7 (Sheldrick, 2015)'
_diffrn_ambient_temperature 200
_diffrn_detector 'image plate (34cm diameter)'
_diffrn_detector_area_resol_mean 6.67
_diffrn_detector_type 'STOE image plate'
_diffrn_measured_fraction_theta_full 0.999
_diffrn_measured_fraction_theta_max 0.998
_diffrn_measurement_device 'two-circle goniometer'
_diffrn_measurement_device_type 'STOE IPDS 2'
_diffrn_measurement_method '\w scans'
_diffrn_radiation_collimation '0.5mm monocapillary'
_diffrn_radiation_monochromator 'plane graphite'
_diffrn_radiation_type MoK\a
_diffrn_radiation_wavelength 0.71073
_diffrn_reflns_av_R_equivalents 0.0250
_diffrn_reflns_av_unetI/netI 0.0362
_diffrn_reflns_Laue_measured_fraction_full 0.999
_diffrn_reflns_Laue_measured_fraction_max 0.998
_diffrn_reflns_limit_h_max 16
_diffrn_reflns_limit_h_min -16
_diffrn_reflns_limit_k_max 21
_diffrn_reflns_limit_k_min -21
_diffrn_reflns_limit_l_max 37
_diffrn_reflns_limit_l_min -45
_diffrn_reflns_number 43060
_diffrn_reflns_point_group_measured_fraction_full 0.995
_diffrn_reflns_point_group_measured_fraction_max 0.993
_diffrn_reflns_theta_full 26.000
_diffrn_reflns_theta_max 26.034
_diffrn_reflns_theta_min 1.288
_diffrn_source 'sealed tube, 12x0.4mm long-fine focus'
_exptl_absorpt_coefficient_mu 0.959
_exptl_absorpt_correction_T_max 0.8683
_exptl_absorpt_correction_T_min 0.6938
_exptl_absorpt_correction_type integration
_exptl_absorpt_process_details 'STOE X-RED & X-SHAPE'
_exptl_crystal_colour colourless
_exptl_crystal_colour_primary colourless
_exptl_crystal_density_diffrn 1.226
_exptl_crystal_description prism
_exptl_crystal_F_000 3248
_exptl_crystal_size_max 0.469
_exptl_crystal_size_mid 0.336
_exptl_crystal_size_min 0.162
_refine_diff_density_max 0.413
_refine_diff_density_min -0.221
_refine_diff_density_rms 0.042
_refine_ls_abs_structure_details
;
 Flack x determined using 5765 quotients [(I+)-(I-)]/[(I+)+(I-)]
 (Parsons, Flack and Wagner, Acta Cryst. B69 (2013) 249-259).
;
_refine_ls_abs_structure_Flack -0.020(6)
_refine_ls_extinction_method none
_refine_ls_goodness_of_fit_ref 0.884
_refine_ls_hydrogen_treatment constr
_refine_ls_matrix_type full
_refine_ls_number_parameters 967
_refine_ls_number_reflns 16813
_refine_ls_number_restraints 72
_refine_ls_restrained_S_all 0.888
_refine_ls_R_factor_all 0.0315
_refine_ls_R_factor_gt 0.0240
_refine_ls_shift/su_max 0.001
_refine_ls_shift/su_mean 0.000
_refine_ls_structure_factor_coef Fsqd
_refine_ls_weighting_details 'w=1/[\s^2^(Fo^2^)+(0.0278P)^2^] where P=(Fo^2^+2Fc^2^)/3'
_refine_ls_weighting_scheme calc
_refine_ls_wR_factor_gt 0.0484
_refine_ls_wR_factor_ref 0.0496
_reflns_Friedel_coverage 0.820
_reflns_Friedel_fraction_full 0.990
_reflns_Friedel_fraction_max 0.987
_reflns_number_gt 14187
_reflns_number_total 16813
_reflns_threshold_expression 'I > 2\s(I)'
_cod_data_source_file om6b00373_si_002.cif
_cod_data_source_block 3
_cod_database_code 4088734
_shelx_space_group_comment
;
The symmetry employed for this shelxl refinement is uniquely defined
by the following loop, which should always be used as a source of
symmetry information in preference to the above space-group names.
They are only intended as comments.
;
_olex2_refinement_description
;
1. Fixed Uiso
 At 1.2 times of:
  All C(H) groups, All C(H,H) groups
 At 1.5 times of:
  All C(H,H,H) groups
2. Rigid body (RIGU) restrains
 C79B, C80B, C81B, C82B, C83B, C84B
 with sigma for 1-2 distances of 0.002 and sigma for 1-3 distances of 0.002
 C79A, C80A, C81A, C82A, C83A, C84A
 with sigma for 1-2 distances of 0.002 and sigma for 1-3 distances of 0.002
3. Others
 Fixed Sof: H78A(0.5) H78(0.5) C77A(0.5) H77A(0.5) H77B(0.5) H77C(0.5)
 C79A(0.5) C80A(0.5) H80A(0.5) C81A(0.5) H81A(0.5) C82A(0.5) H82A(0.5)
 C83A(0.5) H83A(0.5) C84A(0.5) H84A(0.5) C77B(0.5) H77D(0.5) H77E(0.5)
 H77F(0.5) C80B(0.5) H80B(0.5) C79B(0.5) C84B(0.5) H84B(0.5) C83B(0.5)
 H83B(0.5) C82B(0.5) H82B(0.5) C81B(0.5) H81B(0.5)
4.a Ternary CH refined with riding coordinates:
 C9(H9), C17(H17), C32(H32), C40(H40), C55(H55), C63(H63), C78(H78A), C78(H78),
  C86(H86)
4.b Aromatic/amide H refined with riding coordinates:
 C3(H3), C4(H4), C5(H5), C6(H6), C7(H7), C11(H11), C12(H12), C13(H13),
 C14(H14), C15(H15), C19(H19), C20(H20), C21(H21), C22(H22), C23(H23), C26(H26),
  C27(H27), C28(H28), C29(H29), C30(H30), C34(H34), C35(H35), C36(H36),
 C37(H37), C38(H38), C42(H42), C43(H43), C44(H44), C45(H45), C46(H46), C49(H49),
  C50(H50), C51(H51), C52(H52), C53(H53), C57(H57), C58(H58), C59(H59),
 C60(H60), C61(H61), C65(H65), C66(H66), C67(H67), C68(H68), C69(H69), C72(H72),
  C73(H73), C74(H74), C75(H75), C76(H76), C88(H88), C89(H89), C90(H90),
 C91(H91), C92(H92), C80A(H80A), C81A(H81A), C82A(H82A), C83A(H83A), C84A(H84A),
  C80B(H80B), C84B(H84B), C83B(H83B), C82B(H82B), C81B(H81B)
4.c Fitted hexagon refined as free rotating group:
 C79A(C80A,C81A,C82A,C83A,C84A), C80B(C79B,C84B,C83B,C82B,C81B)
4.d Idealised Me refined as rotating group:
 C8(H8A,H8B,H8C), C16(H16A,H16B,H16C), C31(H31A,H31B,H31C), C39(H39A,H39B,
 H39C), C54(H54A,H54B,H54C), C62(H62A,H62B,H62C), C85(H85A,H85B,H85C),
 C77A(H77A,H77B,H77C), C77B(H77D,H77E,H77F)
;
_shelx_shelxl_version_number 2014/7
_olex2_submission_special_instructions 'No special instructions were received'

loop_
_space_group_symop_operation_xyz
'x, y, z'
'-x+1/2, -y, z+1/2'
'x+1/2, -y+1/2, -z'
'-x, y+1/2, -z+1/2'

loop_
_atom_site_label
_atom_site_type_symbol
_atom_site_fract_x
_atom_site_fract_y
_atom_site_fract_z
_atom_site_U_iso_or_equiv
_atom_site_adp_type
_atom_site_occupancy
_atom_site_site_symmetry_order
_atom_site_calc_flag
_atom_site_refinement_flags_posn
_atom_site_refinement_flags_adp
_atom_site_refinement_flags_occupancy
_atom_site_disorder_assembly
_atom_site_disorder_group
Ba1 Ba 0.05289(2) 0.49970(2) 0.41032(2) 0.03989(5) Uani 1 1 d . . . . .
Ba2 Ba -0.00605(2) 0.29852(2) 0.37635(2) 0.04029(5) Uani 1 1 d . . . . .
N1 N 0.0615(2) 0.65086(17) 0.39166(9) 0.0469(8) Uani 1 1 d . . . . .
N2 N 0.1896(2) 0.60775(18) 0.42766(10) 0.0471(8) Uani 1 1 d . . . . .
N3 N 0.1753(2) 0.36403(16) 0.40426(10) 0.0417(8) Uani 1 1 d . . . . .
N4 N 0.1270(2) 0.41801(17) 0.35091(9) 0.0406(7) Uani 1 1 d . . . . .
N5 N -0.1434(2) 0.42351(17) 0.38184(10) 0.0434(8) Uani 1 1 d . . . . .
N6 N -0.0866(2) 0.39359(18) 0.43888(9) 0.0415(7) Uani 1 1 d . . . . .
N7 N -0.0479(3) 0.14462(17) 0.38156(9) 0.0512(8) Uani 1 1 d . . . . .
N8 N 0.0345(2) 0.18280(17) 0.32961(9) 0.0480(8) Uani 1 1 d . . . . .
C1 C 0.1352(3) 0.6658(2) 0.41537(12) 0.0415(9) Uani 1 1 d . . . . .
C2 C 0.1558(3) 0.7462(2) 0.42785(13) 0.0473(10) Uani 1 1 d . . . . .
C3 C 0.1042(3) 0.7761(2) 0.45750(13) 0.0544(11) Uani 1 1 d . . . . .
H3 H 0.0553 0.7460 0.4695 0.065 Uiso 1 1 calc R . . . .
C4 C 0.1234(4) 0.8498(3) 0.46987(15) 0.0660(13) Uani 1 1 d . . . . .
H4 H 0.0877 0.8698 0.4902 0.079 Uiso 1 1 calc R . . . .
C5 C 0.1934(4) 0.8929(3) 0.45276(17) 0.0756(15) Uani 1 1 d . . . . .
H5 H 0.2058 0.9433 0.4611 0.091 Uiso 1 1 calc R . . . .
C6 C 0.2465(4) 0.8646(3) 0.42363(17) 0.0743(15) Uani 1 1 d . . . . .
H6 H 0.2963 0.8948 0.4122 0.089 Uiso 1 1 calc R . . . .
C7 C 0.2270(3) 0.7911(2) 0.41096(15) 0.0599(11) Uani 1 1 d . . . . .
H7 H 0.2630 0.7717 0.3906 0.072 Uiso 1 1 calc R . . . .
C8 C -0.0408(3) 0.6915(3) 0.34009(13) 0.0617(11) Uani 1 1 d . . . . .
H8A H -0.0816 0.6455 0.3427 0.093 Uiso 1 1 calc GR . . . .
H8B H 0.0140 0.6815 0.3230 0.093 Uiso 1 1 calc GR . . . .
H8C H -0.0820 0.7332 0.3306 0.093 Uiso 1 1 calc GR . . . .
C9 C 0.0021(3) 0.71395(18) 0.37753(12) 0.0463(8) Uani 1 1 d . . . . .
H9 H 0.0476 0.7584 0.3738 0.056 Uiso 1 1 calc R . . . .
C10 C -0.0809(3) 0.7388(2) 0.40382(13) 0.0520(10) Uani 1 1 d . . . . .
C11 C -0.1308(3) 0.6877(3) 0.42528(15) 0.0704(14) Uani 1 1 d . . . . .
H11 H -0.1147 0.6351 0.4232 0.084 Uiso 1 1 calc R . . . .
C12 C -0.2042(3) 0.7096(4) 0.44997(16) 0.0852(17) Uani 1 1 d . . . . .
H12 H -0.2369 0.6727 0.4648 0.102 Uiso 1 1 calc R . . . .
C13 C -0.2287(4) 0.7852(4) 0.45265(17) 0.090(2) Uani 1 1 d . . . . .
H13 H -0.2789 0.8015 0.4693 0.109 Uiso 1 1 calc R . . . .
C14 C -0.1803(4) 0.8365(4) 0.4312(2) 0.101(2) Uani 1 1 d . . . . .
H14 H -0.1967 0.8891 0.4331 0.122 Uiso 1 1 calc R . . . .
C15 C -0.1084(4) 0.8139(3) 0.40682(17) 0.0777(15) Uani 1 1 d . . . . .
H15 H -0.0769 0.8509 0.3917 0.093 Uiso 1 1 calc R . . . .
C16 C 0.2928(3) 0.5521(2) 0.47538(14) 0.0610(12) Uani 1 1 d . . . . .
H16A H 0.3106 0.5103 0.4588 0.092 Uiso 1 1 calc GR . . . .
H16B H 0.2331 0.5382 0.4893 0.092 Uiso 1 1 calc GR . . . .
H16C H 0.3482 0.5617 0.4923 0.092 Uiso 1 1 calc GR . . . .
C17 C 0.2719(3) 0.6240(2) 0.45307(12) 0.0482(10) Uani 1 1 d . . . . .
H17 H 0.2506 0.6654 0.4702 0.058 Uiso 1 1 calc R . . . .
C18 C 0.3669(3) 0.6482(2) 0.43426(13) 0.0497(10) Uani 1 1 d . . . . .
C19 C 0.4360(3) 0.6911(3) 0.45337(15) 0.0661(12) Uani 1 1 d . . . . .
H19 H 0.4206 0.7075 0.4775 0.079 Uiso 1 1 calc R . . . .
C20 C 0.5268(3) 0.7106(3) 0.43826(19) 0.0825(16) Uani 1 1 d . . . . .
H20 H 0.5732 0.7398 0.4520 0.099 Uiso 1 1 calc R . . . .
C21 C 0.5499(4) 0.6877(3) 0.40323(18) 0.0838(17) Uani 1 1 d . . . . .
H21 H 0.6121 0.7014 0.3927 0.101 Uiso 1 1 calc R . . . .
C22 C 0.4827(3) 0.6451(3) 0.38358(16) 0.0774(14) Uani 1 1 d . . . . .
H22 H 0.4986 0.6286 0.3595 0.093 Uiso 1 1 calc R . . . .
C23 C 0.3914(3) 0.6260(3) 0.39915(14) 0.0616(12) Uani 1 1 d . . . . .
H23 H 0.3448 0.5970 0.3853 0.074 Uiso 1 1 calc R . . . .
C24 C 0.2002(2) 0.3867(2) 0.37048(11) 0.0379(8) Uani 1 1 d . . . . .
C25 C 0.3043(3) 0.3758(2) 0.35519(12) 0.0452(9) Uani 1 1 d . . . . .
C26 C 0.3811(3) 0.4243(3) 0.36506(14) 0.0612(12) Uani 1 1 d . . . . .
H26 H 0.3687 0.4649 0.3817 0.073 Uiso 1 1 calc R . . . .
C27 C 0.4753(3) 0.4142(4) 0.35094(18) 0.0872(17) Uani 1 1 d . . . . .
H27 H 0.5274 0.4480 0.3577 0.105 Uiso 1 1 calc R . . . .
C28 C 0.4941(4) 0.3563(4) 0.32746(18) 0.103(2) Uani 1 1 d . . . . .
H28 H 0.5593 0.3498 0.3177 0.123 Uiso 1 1 calc R . . . .
C29 C 0.4195(4) 0.3069(4) 0.31768(16) 0.0877(17) Uani 1 1 d . . . . .
H29 H 0.4332 0.2661 0.3013 0.105 Uiso 1 1 calc R . . . .
C30 C 0.3238(3) 0.3164(3) 0.33159(14) 0.0619(12) Uani 1 1 d . . . . .
H30 H 0.2722 0.2821 0.3249 0.074 Uiso 1 1 calc R . . . .
C31 C 0.2246(4) 0.3474(2) 0.46807(13) 0.0593(11) Uani 1 1 d . . . . .
H31A H 0.1605 0.3235 0.4739 0.089 Uiso 1 1 calc GR . . . .
H31B H 0.2194 0.4027 0.4714 0.089 Uiso 1 1 calc GR . . . .
H31C H 0.2763 0.3272 0.4844 0.089 Uiso 1 1 calc GR . . . .
C32 C 0.2519(3) 0.3302(2) 0.42854(12) 0.0456(9) Uani 1 1 d . . . . .
H32 H 0.3174 0.3550 0.4231 0.055 Uiso 1 1 calc R . . . .
C33 C 0.2637(3) 0.2450(2) 0.42351(11) 0.0470(10) Uani 1 1 d . . . . .
C34 C 0.3548(3) 0.2141(3) 0.41351(13) 0.0584(11) Uani 1 1 d . . . . .
H34 H 0.4087 0.2470 0.4075 0.070 Uiso 1 1 calc R . . . .
C35 C 0.3684(4) 0.1362(3) 0.41211(16) 0.0764(15) Uani 1 1 d . . . . .
H35 H 0.4318 0.1161 0.4056 0.092 Uiso 1 1 calc R . . . .
C36 C 0.2920(6) 0.0878(3) 0.41994(17) 0.093(2) Uani 1 1 d . . . . .
H36 H 0.3024 0.0342 0.4193 0.112 Uiso 1 1 calc R . . . .
C37 C 0.1995(5) 0.1167(3) 0.42882(17) 0.0829(17) Uani 1 1 d . . . . .
H37 H 0.1453 0.0832 0.4333 0.099 Uiso 1 1 calc R . . . .
C38 C 0.1859(3) 0.1954(3) 0.43121(14) 0.0626(12) Uani 1 1 d . . . . .
H38 H 0.1227 0.2152 0.4382 0.075 Uiso 1 1 calc R . . . .
C39 C 0.0397(3) 0.4692(3) 0.29913(13) 0.0644(13) Uani 1 1 d . . . . .
H39A H 0.0176 0.5123 0.3141 0.097 Uiso 1 1 calc GR . . . .
H39B H -0.0086 0.4275 0.3012 0.097 Uiso 1 1 calc GR . . . .
H39C H 0.0448 0.4852 0.2735 0.097 Uiso 1 1 calc GR . . . .
C40 C 0.1414(3) 0.4421(2) 0.31248(12) 0.0449(9) Uani 1 1 d . . . . .
H40 H 0.1601 0.3960 0.2979 0.054 Uiso 1 1 calc R . . . .
C41 C 0.2188(2) 0.5037(3) 0.30497(10) 0.0473(8) Uani 1 1 d . . . . .
C42 C 0.2927(3) 0.4910(3) 0.27934(14) 0.0723(14) Uani 1 1 d . . . . .
H42 H 0.2978 0.4425 0.2679 0.087 Uiso 1 1 calc R . . . .
C43 C 0.3590(4) 0.5480(4) 0.2702(2) 0.095(2) Uani 1 1 d . . . . .
H43 H 0.4088 0.5388 0.2523 0.114 Uiso 1 1 calc R . . . .
C44 C 0.3537(5) 0.6167(4) 0.2867(2) 0.099(2) Uani 1 1 d . . . . .
H44 H 0.3997 0.6557 0.2803 0.119 Uiso 1 1 calc R . . . .
C45 C 0.2823(5) 0.6305(3) 0.31244(18) 0.0889(19) Uani 1 1 d . . . . .
H45 H 0.2792 0.6789 0.3241 0.107 Uiso 1 1 calc R . . . .
C46 C 0.2141(4) 0.5743(3) 0.32180(13) 0.0615(12) Uani 1 1 d . . . . .
H46 H 0.1643 0.5842 0.3397 0.074 Uiso 1 1 calc R . . . .
C47 C -0.1636(2) 0.41117(19) 0.41709(11) 0.0376(8) Uani 1 1 d . . . . .
C48 C -0.2695(3) 0.4149(2) 0.43224(11) 0.0427(9) Uani 1 1 d . . . . .
C49 C -0.3191(3) 0.3488(3) 0.44192(13) 0.0554(11) Uani 1 1 d . . . . .
H49 H -0.2873 0.3008 0.4391 0.066 Uiso 1 1 calc R . . . .
C50 C -0.4161(3) 0.3526(3) 0.45591(15) 0.0720(14) Uani 1 1 d . . . . .
H50 H -0.4498 0.3072 0.4627 0.086 Uiso 1 1 calc R . . . .
C51 C -0.4621(3) 0.4210(3) 0.45976(14) 0.0721(14) Uani 1 1 d . . . . .
H51 H -0.5279 0.4230 0.4693 0.087 Uiso 1 1 calc R . . . .
C52 C -0.4150(3) 0.4872(3) 0.45007(13) 0.0640(13) Uani 1 1 d . . . . .
H52 H -0.4482 0.5348 0.4527 0.077 Uiso 1 1 calc R . . . .
C53 C -0.3185(3) 0.4843(2) 0.43634(12) 0.0524(11) Uani 1 1 d . . . . .
H53 H -0.2856 0.5302 0.4297 0.063 Uiso 1 1 calc R . . . .
C54 C -0.2269(4) 0.5200(2) 0.34336(15) 0.0696(14) Uani 1 1 d . . . . .
H54A H -0.1657 0.5305 0.3296 0.104 Uiso 1 1 calc GR . . . .
H54B H -0.2305 0.5540 0.3647 0.104 Uiso 1 1 calc GR . . . .
H54C H -0.2849 0.5287 0.3275 0.104 Uiso 1 1 calc GR . . . .
C55 C -0.2264(3) 0.4373(2) 0.35628(12) 0.0493(10) Uani 1 1 d . . . . .
H55 H -0.2901 0.4279 0.3698 0.059 Uiso 1 1 calc R . . . .
C56 C -0.2203(3) 0.3794(3) 0.32501(13) 0.0530(11) Uani 1 1 d . . . . .
C57 C -0.2293(3) 0.3022(3) 0.33360(14) 0.0652(12) Uani 1 1 d . . . . .
H57 H -0.2378 0.2878 0.3585 0.078 Uiso 1 1 calc R . . . .
C58 C -0.2262(4) 0.2462(4) 0.3072(2) 0.0878(18) Uani 1 1 d . . . . .
H58 H -0.2322 0.1941 0.3139 0.105 Uiso 1 1 calc R . . . .
C59 C -0.2144(4) 0.2660(5) 0.2712(2) 0.107(3) Uani 1 1 d . . . . .
H59 H -0.2129 0.2278 0.2528 0.129 Uiso 1 1 calc R . . . .
C60 C -0.2048(4) 0.3419(5) 0.26193(18) 0.102(2) Uani 1 1 d . . . . .
H60 H -0.1957 0.3555 0.2370 0.122 Uiso 1 1 calc R . . . .
C61 C -0.2083(3) 0.3985(3) 0.28825(14) 0.0692(13) Uani 1 1 d . . . . .
H61 H -0.2025 0.4504 0.2812 0.083 Uiso 1 1 calc R . . . .
C62 C -0.0710(3) 0.3040(2) 0.48968(12) 0.0578(10) Uani 1 1 d . . . . .
H62A H -0.0020 0.2943 0.4822 0.087 Uiso 1 1 calc GR . . . .
H62B H -0.1153 0.2672 0.4776 0.087 Uiso 1 1 calc GR . . . .
H62C H -0.0768 0.2985 0.5163 0.087 Uiso 1 1 calc GR . . . .
C63 C -0.1007(3) 0.3847(2) 0.47861(11) 0.0433(9) Uani 1 1 d . . . . .
H63 H -0.1734 0.3912 0.4840 0.052 Uiso 1 1 calc R . . . .
C64 C -0.0441(3) 0.4476(2) 0.49883(11) 0.0442(9) Uani 1 1 d . . . . .
C65 C 0.0332(3) 0.4345(3) 0.52277(12) 0.0522(11) Uani 1 1 d . . . . .
H65 H 0.0565 0.3838 0.5260 0.063 Uiso 1 1 calc R . . . .
C66 C 0.0781(3) 0.4930(3) 0.54228(13) 0.0667(12) Uani 1 1 d . . . . .
H66 H 0.1310 0.4823 0.5588 0.080 Uiso 1 1 calc R . . . .
C67 C 0.0455(4) 0.5669(3) 0.53749(15) 0.0720(14) Uani 1 1 d . . . . .
H67 H 0.0756 0.6075 0.5507 0.086 Uiso 1 1 calc R . . . .
C68 C -0.0311(4) 0.5813(3) 0.51336(15) 0.0679(14) Uani 1 1 d . . . . .
H68 H -0.0537 0.6321 0.5098 0.081 Uiso 1 1 calc R . . . .
C69 C -0.0753(3) 0.5223(2) 0.49431(13) 0.0552(11) Uani 1 1 d . . . . .
H69 H -0.1281 0.5332 0.4778 0.066 Uiso 1 1 calc R . . . .
C70 C -0.0088(3) 0.1278(2) 0.34891(11) 0.0466(9) Uani 1 1 d . . . . .
C71 C -0.0099(4) 0.0463(2) 0.33446(11) 0.0516(10) Uani 1 1 d . . . . .
C72 C 0.0633(3) -0.0045(3) 0.34591(12) 0.0651(11) Uani 1 1 d . . . . .
H72 H 0.1133 0.0117 0.3626 0.078 Uiso 1 1 calc R . . . .
C73 C 0.0634(6) -0.0790(3) 0.33294(18) 0.0903(18) Uani 1 1 d . . . . .
H73 H 0.1134 -0.1135 0.3410 0.108 Uiso 1 1 calc R . . . .
C74 C -0.0068(7) -0.1027(3) 0.30903(17) 0.100(2) Uani 1 1 d . . . . .
H74 H -0.0054 -0.1535 0.3001 0.120 Uiso 1 1 calc R . . . .
C75 C -0.0804(6) -0.0536(3) 0.29758(16) 0.094(2) Uani 1 1 d . . . . .
H75 H -0.1302 -0.0708 0.2810 0.112 Uiso 1 1 calc R . . . .
C76 C -0.0818(4) 0.0215(3) 0.31026(13) 0.0666(13) Uani 1 1 d . . . . .
H76 H -0.1324 0.0555 0.3022 0.080 Uiso 1 1 calc R . . . .
C78 C -0.1026(3) 0.0852(2) 0.40184(12) 0.0529(11) Uani 1 1 d . . . . .
H78A H -0.0644 0.0362 0.4015 0.063 Uiso 0.5 1 calc R . P A 2
H78 H -0.0758 0.0352 0.3931 0.063 Uiso 0.5 1 calc R . P B 1
C85 C 0.0668(4) 0.2427(2) 0.27107(13) 0.0617(12) Uani 1 1 d . . . . .
H85A H 0.1114 0.2801 0.2825 0.093 Uiso 1 1 calc GR . . . .
H85B H -0.0016 0.2623 0.2713 0.093 Uiso 1 1 calc GR . . . .
H85C H 0.0878 0.2336 0.2457 0.093 Uiso 1 1 calc GR . . . .
C86 C 0.0713(3) 0.1673(2) 0.29269(11) 0.0484(10) Uani 1 1 d . . . . .
H86 H 0.0254 0.1299 0.2807 0.058 Uiso 1 1 calc R . . . .
C87 C 0.1774(3) 0.1354(2) 0.29099(12) 0.0506(10) Uani 1 1 d . . . . .
C88 C 0.2174(4) 0.1145(3) 0.25730(15) 0.0770(15) Uani 1 1 d . . . . .
H88 H 0.1773 0.1182 0.2359 0.092 Uiso 1 1 calc R . . . .
C89 C 0.3134(4) 0.0887(4) 0.25441(17) 0.0912(19) Uani 1 1 d . . . . .
H89 H 0.3398 0.0761 0.2310 0.109 Uiso 1 1 calc R . . . .
C90 C 0.3717(4) 0.0810(4) 0.28496(18) 0.093(2) Uani 1 1 d . . . . .
H90 H 0.4380 0.0622 0.2829 0.112 Uiso 1 1 calc R . . . .
C91 C 0.3337(4) 0.1006(4) 0.31868(16) 0.0884(18) Uani 1 1 d . . . . .
H91 H 0.3733 0.0955 0.3401 0.106 Uiso 1 1 calc R . . . .
C92 C 0.2367(4) 0.1279(3) 0.32097(14) 0.0659(13) Uani 1 1 d . . . . .
H92 H 0.2109 0.1418 0.3443 0.079 Uiso 1 1 calc R . . . .
C77A C -0.0839(17) 0.0875(9) 0.4428(6) 0.063(4) Uani 0.5 1 d . . P C 1
H77A H -0.0134 0.0768 0.4476 0.094 Uiso 0.5 1 calc GR . P C 1
H77B H -0.1253 0.0491 0.4549 0.094 Uiso 0.5 1 calc GR . P C 1
H77C H -0.1008 0.1382 0.4522 0.094 Uiso 0.5 1 calc GR . P C 1
C79A C -0.2102(5) 0.0867(5) 0.3912(2) 0.061(3) Uani 0.5 1 d . U P C 1
C80A C -0.2541(6) 0.0341(4) 0.3677(2) 0.079(3) Uani 0.5 1 d G U P C 1
H80A H -0.2181 -0.0100 0.3604 0.095 Uiso 0.5 1 calc R . P C 1
C81A C -0.3505(6) 0.0459(5) 0.3550(2) 0.104(4) Uani 0.5 1 d G U P C 1
H81A H -0.3805 0.0099 0.3389 0.125 Uiso 0.5 1 calc R . P C 1
C82A C -0.4032(4) 0.1104(6) 0.3657(3) 0.104(4) Uani 0.5 1 d G U P C 1
H82A H -0.4691 0.1185 0.3570 0.125 Uiso 0.5 1 calc R . P C 1
C83A C -0.3593(5) 0.1631(4) 0.3892(2) 0.088(3) Uani 0.5 1 d G U P C 1
H83A H -0.3953 0.2072 0.3965 0.105 Uiso 0.5 1 calc R . P C 1
C84A C -0.2629(5) 0.1512(4) 0.4019(2) 0.065(2) Uani 0.5 1 d G U P C 1
H84A H -0.2329 0.1872 0.4180 0.078 Uiso 0.5 1 calc R . P C 1
C77B C -0.1116(18) 0.1160(9) 0.4422(6) 0.075(5) Uani 0.5 1 d . . P C 2
H77D H -0.0447 0.1247 0.4522 0.113 Uiso 0.5 1 calc GR . P C 2
H77E H -0.1467 0.0784 0.4573 0.113 Uiso 0.5 1 calc GR . P C 2
H77F H -0.1489 0.1640 0.4421 0.113 Uiso 0.5 1 calc GR . P C 2
C80B C -0.2349(5) -0.0026(4) 0.3795(2) 0.065(2) Uani 0.5 1 d . U P C 2
H80B H -0.1888 -0.0427 0.3837 0.078 Uiso 0.5 1 calc R . P C 2
C79B C -0.2089(4) 0.0722(4) 0.3877(2) 0.057(3) Uani 0.5 1 d G U P C 2
C84B C -0.2765(5) 0.1309(4) 0.3814(3) 0.074(3) Uani 0.5 1 d G U P C 2
H84B H -0.2587 0.1820 0.3870 0.089 Uiso 0.5 1 calc R . P C 2
C83B C -0.3701(5) 0.1148(4) 0.3670(3) 0.100(4) Uani 0.5 1 d G U P C 2
H83B H -0.4162 0.1549 0.3627 0.120 Uiso 0.5 1 calc R . P C 2
C82B C -0.3961(4) 0.0400(5) 0.3588(3) 0.100(4) Uani 0.5 1 d G U P C 2
H82B H -0.4601 0.0290 0.3489 0.120 Uiso 0.5 1 calc R . P C 2
C81B C -0.3285(5) -0.0187(4) 0.3650(2) 0.089(3) Uani 0.5 1 d G U P C 2
H81B H -0.3463 -0.0698 0.3594 0.107 Uiso 0.5 1 calc R . P C 2

loop_
_atom_site_aniso_label
_atom_site_aniso_U_11
_atom_site_aniso_U_22
_atom_site_aniso_U_33
_atom_site_aniso_U_23
_atom_site_aniso_U_13
_atom_site_aniso_U_12
Ba1 0.03660(9) 0.03765(9) 0.04542(11) 0.00097(12) 0.00352(9) -0.00109(11)
Ba2 0.03567(10) 0.04170(10) 0.04351(12) -0.00292(11) 0.00382(12) -0.00310(11)
N1 0.0437(16) 0.0424(16) 0.055(2) 0.0022(14) 0.0001(16) 0.0004(15)
N2 0.0399(16) 0.0432(17) 0.058(2) -0.0020(16) -0.0051(15) -0.0001(15)
N3 0.0347(15) 0.0392(16) 0.051(2) 0.0010(15) -0.0021(14) 0.0004(13)
N4 0.0333(15) 0.0472(18) 0.041(2) 0.0034(15) 0.0029(13) 0.0003(13)
N5 0.0340(14) 0.0527(18) 0.044(2) 0.0048(16) 0.0005(14) 0.0001(13)
N6 0.0366(15) 0.0497(17) 0.0383(19) 0.0022(15) 0.0029(13) 0.0000(14)
N7 0.0611(18) 0.0497(17) 0.043(2) -0.0052(15) 0.0080(17) -0.0139(16)
N8 0.0554(18) 0.0473(17) 0.0412(19) -0.0047(14) 0.0074(14) -0.0100(14)
C1 0.0358(18) 0.0410(19) 0.048(3) -0.0006(18) 0.0064(18) -0.0023(15)
C2 0.043(2) 0.041(2) 0.058(3) -0.0015(19) -0.0070(19) 0.0029(17)
C3 0.052(2) 0.052(2) 0.059(3) -0.009(2) -0.003(2) 0.0038(19)
C4 0.079(3) 0.057(3) 0.062(3) -0.014(2) -0.009(3) 0.008(3)
C5 0.092(4) 0.045(2) 0.090(4) -0.009(3) -0.013(3) -0.001(3)
C6 0.087(3) 0.045(2) 0.091(5) 0.001(3) 0.001(3) -0.013(3)
C7 0.066(2) 0.046(2) 0.068(3) -0.001(3) 0.008(2) -0.005(2)
C8 0.069(3) 0.061(2) 0.055(3) 0.005(2) -0.007(2) 0.006(2)
C9 0.0441(16) 0.0412(18) 0.054(2) 0.0064(18) 0.001(2) 0.002(2)
C10 0.042(2) 0.058(2) 0.056(3) -0.007(2) -0.0078(18) 0.0039(18)
C11 0.047(2) 0.080(3) 0.084(4) 0.016(3) 0.007(2) 0.010(2)
C12 0.046(2) 0.132(5) 0.078(4) 0.022(4) 0.009(2) 0.000(3)
C13 0.049(3) 0.146(6) 0.076(4) -0.044(4) -0.002(3) 0.008(4)
C14 0.079(4) 0.087(4) 0.138(7) -0.048(4) 0.022(4) 0.003(3)
C15 0.075(3) 0.062(3) 0.096(4) -0.012(3) 0.020(3) 0.007(2)
C16 0.053(2) 0.060(3) 0.069(3) 0.010(2) -0.009(2) -0.001(2)
C17 0.046(2) 0.044(2) 0.055(3) -0.0031(19) -0.0077(19) -0.0006(17)
C18 0.041(2) 0.042(2) 0.066(3) 0.004(2) -0.0053(19) 0.0005(17)
C19 0.051(2) 0.062(3) 0.085(4) -0.010(3) -0.009(2) -0.003(2)
C20 0.058(3) 0.084(3) 0.106(5) -0.004(3) -0.010(3) -0.020(3)
C21 0.051(2) 0.094(4) 0.106(5) 0.027(3) 0.002(3) -0.018(3)
C22 0.064(3) 0.096(3) 0.071(4) 0.011(3) 0.007(3) -0.004(3)
C23 0.052(2) 0.065(3) 0.068(4) 0.002(2) -0.005(2) -0.008(2)
C24 0.0317(16) 0.0389(19) 0.043(3) -0.0077(17) 0.0027(16) -0.0013(14)
C25 0.0349(18) 0.055(2) 0.046(3) 0.0043(19) 0.0007(17) 0.0004(17)
C26 0.042(2) 0.074(3) 0.067(3) 0.001(2) -0.002(2) -0.012(2)
C27 0.039(3) 0.126(5) 0.096(5) 0.004(4) -0.001(2) -0.012(3)
C28 0.037(2) 0.174(6) 0.096(5) 0.003(4) 0.008(3) 0.018(4)
C29 0.073(3) 0.114(4) 0.076(4) -0.007(3) 0.015(3) 0.043(3)
C30 0.049(2) 0.076(3) 0.061(3) -0.009(2) 0.001(2) 0.009(2)
C31 0.074(3) 0.053(2) 0.051(3) -0.004(2) -0.011(2) 0.005(2)
C32 0.0380(19) 0.046(2) 0.053(3) 0.0029(18) -0.0051(18) -0.0042(17)
C33 0.052(2) 0.049(2) 0.040(2) 0.0011(17) -0.0108(18) 0.0040(19)
C34 0.061(2) 0.069(3) 0.046(3) -0.005(2) -0.009(2) 0.018(2)
C35 0.100(4) 0.074(3) 0.056(3) -0.008(3) -0.006(3) 0.041(3)
C36 0.156(6) 0.051(3) 0.073(4) -0.010(3) -0.025(4) 0.030(4)
C37 0.118(5) 0.051(3) 0.080(4) 0.008(3) -0.013(4) -0.013(3)
C38 0.065(3) 0.052(2) 0.071(3) 0.003(2) -0.007(2) -0.003(2)
C39 0.045(2) 0.099(3) 0.048(3) 0.015(2) -0.007(2) -0.004(2)
C40 0.0393(19) 0.051(2) 0.044(3) -0.0026(19) 0.0054(17) -0.0018(17)
C41 0.0438(18) 0.055(2) 0.043(2) 0.006(2) 0.0006(15) 0.000(2)
C42 0.058(2) 0.079(3) 0.080(3) 0.004(3) 0.023(2) -0.009(3)
C43 0.070(3) 0.116(5) 0.101(5) 0.019(4) 0.032(3) -0.019(3)
C44 0.095(4) 0.111(5) 0.090(5) 0.034(4) 0.000(4) -0.047(4)
C45 0.134(5) 0.060(3) 0.073(4) 0.019(3) -0.022(4) -0.026(3)
C46 0.076(3) 0.058(3) 0.050(3) 0.008(2) 0.001(2) -0.007(2)
C47 0.0359(17) 0.0343(17) 0.043(3) 0.0015(16) 0.0045(16) -0.0017(15)
C48 0.0353(18) 0.050(2) 0.043(2) -0.0007(18) 0.0016(16) 0.0025(17)
C49 0.046(2) 0.056(2) 0.064(3) 0.008(2) 0.008(2) -0.0036(19)
C50 0.051(2) 0.091(4) 0.074(4) 0.014(3) 0.007(2) -0.021(3)
C51 0.039(2) 0.113(4) 0.065(3) -0.002(3) 0.013(2) 0.005(3)
C52 0.047(2) 0.081(3) 0.063(3) -0.016(3) 0.0014(19) 0.019(2)
C53 0.0433(19) 0.056(3) 0.058(3) -0.004(2) 0.0012(18) 0.0046(18)
C54 0.068(3) 0.069(3) 0.072(3) 0.019(2) -0.011(3) 0.010(2)
C55 0.0365(19) 0.066(3) 0.045(3) 0.013(2) -0.0005(17) -0.0005(19)
C56 0.0306(18) 0.078(3) 0.051(3) 0.006(2) -0.0029(17) -0.0046(19)
C57 0.051(2) 0.076(3) 0.069(3) -0.003(3) -0.004(2) -0.010(3)
C58 0.063(3) 0.091(4) 0.109(6) -0.036(4) -0.010(3) -0.005(3)
C59 0.069(4) 0.145(7) 0.108(7) -0.064(5) -0.006(4) -0.013(4)
C60 0.069(3) 0.187(8) 0.050(4) -0.015(5) -0.004(3) -0.016(4)
C61 0.056(3) 0.101(4) 0.050(3) 0.005(3) -0.007(2) -0.010(3)
C62 0.076(3) 0.054(2) 0.043(2) 0.006(2) 0.002(2) -0.002(2)
C63 0.0424(19) 0.050(2) 0.038(2) 0.0023(17) 0.0043(17) 0.0013(17)
C64 0.0409(19) 0.053(2) 0.039(2) 0.0038(18) 0.0076(18) -0.0011(18)
C65 0.049(2) 0.060(2) 0.048(3) 0.001(2) -0.0017(19) 0.0034(19)
C66 0.056(2) 0.086(3) 0.058(3) 0.002(3) -0.0097(19) -0.006(3)
C67 0.069(3) 0.075(3) 0.072(4) -0.013(3) -0.005(3) -0.016(3)
C68 0.073(3) 0.053(2) 0.078(4) -0.001(2) -0.001(3) 0.000(2)
C69 0.056(2) 0.054(3) 0.056(3) 0.0023(19) -0.006(2) 0.0047(18)
C70 0.048(2) 0.049(2) 0.043(2) -0.0048(16) -0.001(2) -0.008(2)
C71 0.065(2) 0.050(2) 0.040(2) -0.0064(17) 0.011(2) -0.016(2)
C72 0.081(3) 0.052(2) 0.062(3) -0.001(3) 0.006(2) -0.005(3)
C73 0.133(5) 0.049(3) 0.089(5) 0.000(3) 0.028(4) 0.003(3)
C74 0.180(6) 0.051(3) 0.071(4) -0.010(3) 0.027(5) -0.037(4)
C75 0.152(6) 0.079(4) 0.050(3) -0.011(3) 0.005(4) -0.061(4)
C76 0.091(3) 0.066(3) 0.043(3) 0.000(2) 0.001(2) -0.027(2)
C78 0.064(2) 0.046(2) 0.049(3) -0.0001(19) 0.013(2) -0.008(2)
C85 0.070(3) 0.062(3) 0.053(3) 0.007(2) 0.009(2) -0.001(2)
C86 0.056(2) 0.048(2) 0.041(2) -0.0055(17) 0.0067(18) -0.0130(18)
C87 0.058(2) 0.048(2) 0.046(3) -0.0125(19) 0.008(2) -0.0106(19)
C88 0.074(3) 0.103(4) 0.054(3) -0.027(3) 0.005(3) 0.003(3)
C89 0.079(3) 0.134(5) 0.061(4) -0.042(4) 0.012(3) 0.013(4)
C90 0.065(3) 0.128(5) 0.087(5) -0.037(4) 0.005(3) 0.021(3)
C91 0.069(3) 0.136(5) 0.061(4) -0.023(4) -0.003(3) 0.019(3)
C92 0.065(3) 0.086(3) 0.047(3) -0.018(2) 0.010(2) 0.006(3)
C77A 0.095(11) 0.053(9) 0.041(6) 0.007(7) 0.007(7) 0.000(7)
C79A 0.058(5) 0.079(5) 0.046(7) 0.010(4) 0.013(4) -0.028(4)
C80A 0.068(5) 0.110(6) 0.058(6) -0.009(5) 0.010(4) -0.040(5)
C81A 0.069(5) 0.161(8) 0.082(8) 0.002(6) 0.004(5) -0.043(5)
C82A 0.062(5) 0.157(8) 0.093(9) 0.010(6) 0.004(5) -0.041(5)
C83A 0.056(4) 0.126(7) 0.082(7) 0.022(5) 0.004(4) -0.020(4)
C84A 0.058(4) 0.082(5) 0.055(6) 0.011(4) 0.008(4) -0.021(4)
C77B 0.102(16) 0.067(11) 0.057(9) -0.001(10) 0.018(10) -0.026(9)
C80B 0.062(4) 0.073(4) 0.059(6) 0.001(5) 0.013(4) -0.010(4)
C79B 0.053(5) 0.071(4) 0.046(7) 0.006(4) 0.015(5) 0.001(4)
C84B 0.051(4) 0.078(5) 0.093(8) 0.024(5) 0.015(4) 0.006(4)
C83B 0.054(4) 0.138(7) 0.107(11) 0.030(6) 0.005(5) -0.003(4)
C82B 0.061(5) 0.145(7) 0.096(9) 0.016(6) 0.015(5) -0.010(5)
C81B 0.068(4) 0.128(7) 0.071(7) -0.009(5) 0.007(4) -0.019(4)

loop_
_atom_type_symbol
_atom_type_description
_atom_type_scat_dispersion_real
_atom_type_scat_dispersion_imag
_atom_type_scat_source
C C 0.0033 0.0016 'International Tables Vol C Tables 4.2.6.8 and 6.1.1.4'
H H 0.0000 0.0000 'International Tables Vol C Tables 4.2.6.8 and 6.1.1.4'
Ba Ba -0.3244 2.2819 'International Tables Vol C Tables 4.2.6.8 and 6.1.1.4'
N N 0.0061 0.0033 'International Tables Vol C Tables 4.2.6.8 and 6.1.1.4'

loop_
_geom_angle_atom_site_label_1
_geom_angle_atom_site_label_2
_geom_angle_atom_site_label_3
_geom_angle
N1 Ba1 Ba2 145.24(7)
N1 Ba1 N3 138.72(9)
N1 Ba1 N4 106.85(9)
N1 Ba1 N5 111.49(9)
N1 Ba1 N6 138.94(9)
N1 Ba1 C1 25.36(10)
N1 Ba1 C24 117.88(10)
N1 Ba1 C47 120.73(9)
N2 Ba1 Ba2 149.39(7)
N2 Ba1 N1 49.68(10)
N2 Ba1 N3 102.06(9)
N2 Ba1 N4 107.49(9)
N2 Ba1 N5 160.82(9)
N2 Ba1 N6 144.93(10)
N2 Ba1 C1 25.12(9)
N2 Ba1 C24 97.11(9)
N2 Ba1 C47 154.92(10)
N3 Ba1 Ba2 48.29(6)
N3 Ba1 N5 95.76(8)
N3 Ba1 C1 124.78(9)
N3 Ba1 C24 25.07(10)
N3 Ba1 C47 96.74(8)
N4 Ba1 Ba2 49.13(6)
N4 Ba1 N3 46.81(9)
N4 Ba1 N5 79.73(8)
N4 Ba1 N6 100.58(9)
N4 Ba1 C1 113.61(10)
N4 Ba1 C24 24.96(9)
N4 Ba1 C47 97.47(9)
N5 Ba1 Ba2 47.49(5)
N5 Ba1 C24 96.04(8)
N5 Ba1 C47 23.71(9)
N6 Ba1 Ba2 51.47(6)
N6 Ba1 N3 82.10(8)
N6 Ba1 N5 44.55(9)
N6 Ba1 C1 145.49(10)
N6 Ba1 C24 99.76(9)
N6 Ba1 C47 23.69(9)
C1 Ba1 Ba2 162.55(8)
C1 Ba1 N5 135.71(9)
C1 Ba1 C24 113.12(9)
C1 Ba1 C47 138.22(9)
C24 Ba1 Ba2 53.10(6)
C24 Ba1 C47 106.82(9)
C47 Ba1 Ba2 53.72(6)
N3 Ba2 Ba1 48.82(6)
N3 Ba2 N4 46.02(9)
N3 Ba2 N6 79.30(8)
N3 Ba2 C24 24.90(10)
N3 Ba2 C47 98.31(9)
N3 Ba2 C57 154.90(11)
N3 Ba2 C70 120.06(9)
N4 Ba2 Ba1 46.41(6)
N4 Ba2 N6 93.57(9)
N4 Ba2 C24 24.81(9)
N4 Ba2 C47 96.11(8)
N4 Ba2 C57 112.51(11)
N4 Ba2 C70 126.17(10)
N5 Ba2 Ba1 53.49(6)
N5 Ba2 N3 102.28(8)
N5 Ba2 N4 82.25(8)
N5 Ba2 N6 45.36(9)
N5 Ba2 C24 101.05(9)
N5 Ba2 C47 24.11(9)
N5 Ba2 C57 56.53(11)
N5 Ba2 C70 137.65(10)
N6 Ba2 Ba1 47.18(6)
N6 Ba2 C24 95.34(9)
N6 Ba2 C47 24.29(9)
N6 Ba2 C57 91.23(10)
N6 Ba2 C70 139.27(9)
N7 Ba2 Ba1 157.12(7)
N7 Ba2 N3 122.52(10)
N7 Ba2 N4 148.39(9)
N7 Ba2 N5 127.65(9)
N7 Ba2 N6 114.46(9)
N7 Ba2 C24 131.08(10)
N7 Ba2 C47 115.47(9)
N7 Ba2 C57 82.56(12)
N7 Ba2 C70 24.93(10)
N8 Ba2 Ba1 148.79(6)
N8 Ba2 N3 110.68(9)
N8 Ba2 N4 102.52(9)
N8 Ba2 N5 138.22(10)
N8 Ba2 N6 163.81(9)
N8 Ba2 N7 49.57(9)
N8 Ba2 C24 98.51(9)
N8 Ba2 C47 150.95(9)
N8 Ba2 C57 84.34(11)
N8 Ba2 C70 24.66(10)
C24 Ba2 Ba1 52.58(6)
C24 Ba2 C47 107.49(9)
C24 Ba2 C57 137.02(11)
C47 Ba2 Ba1 54.91(6)
C47 Ba2 C57 67.89(11)
C57 Ba2 Ba1 108.38(9)
C70 Ba2 Ba1 168.70(8)
C70 Ba2 C24 116.77(10)
C70 Ba2 C47 135.53(10)
C70 Ba2 C57 82.05(12)
C1 N1 Ba1 93.4(2)
C1 N1 C9 118.9(3)
C9 N1 Ba1 143.1(2)
C1 N2 Ba1 94.9(2)
C1 N2 C17 118.5(3)
C17 N2 Ba1 142.2(3)
Ba2 N3 Ba1 82.89(7)
C24 N3 Ba1 88.2(2)
C24 N3 Ba2 90.2(2)
C24 N3 C32 119.8(3)
C32 N3 Ba1 132.5(2)
C32 N3 Ba2 129.7(2)
Ba1 N4 Ba2 84.46(8)
C24 N4 Ba1 93.3(2)
C24 N4 Ba2 89.0(2)
C24 N4 C40 122.0(3)
C40 N4 Ba1 129.7(2)
C40 N4 Ba2 126.2(2)
Ba2 N5 Ba1 79.02(7)
C47 N5 Ba1 85.4(2)
C47 N5 Ba2 94.2(2)
C47 N5 C55 119.0(3)
C55 N5 Ba1 140.9(2)
C55 N5 Ba2 124.5(2)
Ba1 N6 Ba2 81.34(8)
C47 N6 Ba1 98.0(2)
C47 N6 Ba2 87.4(2)
C47 N6 C63 120.7(3)
C63 N6 Ba1 121.1(2)
C63 N6 Ba2 137.0(2)
C70 N7 Ba2 94.3(2)
C70 N7 C78 119.1(3)
C78 N7 Ba2 145.8(2)
C70 N8 Ba2 97.1(2)
C70 N8 C86 120.1(3)
C86 N8 Ba2 142.1(2)
N1 C1 Ba1 61.23(19)
N1 C1 C2 120.8(3)
N2 C1 Ba1 59.96(19)
N2 C1 N1 118.2(3)
N2 C1 C2 120.9(3)
C2 C1 Ba1 162.9(3)
C3 C2 C1 119.9(4)
C7 C2 C1 121.6(4)
C7 C2 C3 118.5(4)
C2 C3 H3 119.6
C2 C3 C4 120.8(4)
C4 C3 H3 119.6
C3 C4 H4 120.1
C5 C4 C3 119.7(5)
C5 C4 H4 120.1
C4 C5 H5 119.6
C4 C5 C6 120.9(5)
C6 C5 H5 119.6
C5 C6 H6 120.2
C5 C6 C7 119.6(5)
C7 C6 H6 120.2
C2 C7 C6 120.6(5)
C2 C7 H7 119.7
C6 C7 H7 119.7
H8A C8 H8B 109.5
H8A C8 H8C 109.5
H8B C8 H8C 109.5
C9 C8 H8A 109.5
C9 C8 H8B 109.5
C9 C8 H8C 109.5
N1 C9 C8 109.0(3)
N1 C9 H9 107.9
N1 C9 C10 113.0(3)
C8 C9 H9 107.9
C10 C9 C8 111.0(3)
C10 C9 H9 107.9
C11 C10 C9 121.9(4)
C11 C10 C15 116.9(4)
C15 C10 C9 121.2(4)
C10 C11 H11 118.7
C10 C11 C12 122.5(5)
C12 C11 H11 118.7
C11 C12 H12 120.5
C13 C12 C11 119.0(6)
C13 C12 H12 120.5
C12 C13 H13 120.5
C14 C13 C12 119.1(5)
C14 C13 H13 120.5
C13 C14 H14 119.4
C13 C14 C15 121.2(6)
C15 C14 H14 119.4
C10 C15 H15 119.4
C14 C15 C10 121.3(6)
C14 C15 H15 119.4
H16A C16 H16B 109.5
H16A C16 H16C 109.5
H16B C16 H16C 109.5
C17 C16 H16A 109.5
C17 C16 H16B 109.5
C17 C16 H16C 109.5
N2 C17 C16 108.3(3)
N2 C17 H17 108.7
N2 C17 C18 113.7(4)
C16 C17 H17 108.7
C18 C17 C16 108.7(3)
C18 C17 H17 108.7
C19 C18 C17 119.4(4)
C23 C18 C17 122.9(4)
C23 C18 C19 117.6(4)
C18 C19 H19 119.2
C20 C19 C18 121.7(5)
C20 C19 H19 119.2
C19 C20 H20 120.1
C21 C20 C19 119.9(5)
C21 C20 H20 120.1
C20 C21 H21 120.1
C22 C21 C20 119.8(5)
C22 C21 H21 120.1
C21 C22 H22 120.2
C21 C22 C23 119.7(5)
C23 C22 H22 120.2
C18 C23 C22 121.4(5)
C18 C23 H23 119.3
C22 C23 H23 119.3
Ba1 C24 Ba2 74.32(7)
N3 C24 Ba1 66.77(18)
N3 C24 Ba2 64.91(18)
N3 C24 C25 122.1(3)
N4 C24 Ba1 61.72(19)
N4 C24 Ba2 66.14(18)
N4 C24 N3 115.6(3)
N4 C24 C25 122.2(3)
C25 C24 Ba1 145.7(2)
C25 C24 Ba2 140.0(2)
C26 C25 C24 120.8(4)
C30 C25 C24 120.1(4)
C30 C25 C26 119.1(4)
C25 C26 H26 119.8
C27 C26 C25 120.4(5)
C27 C26 H26 119.8
C26 C27 H27 119.8
C28 C27 C26 120.4(5)
C28 C27 H27 119.8
C27 C28 H28 119.9
C27 C28 C29 120.2(5)
C29 C28 H28 119.9
C28 C29 H29 119.9
C28 C29 C30 120.2(6)
C30 C29 H29 119.9
C25 C30 C29 119.6(5)
C25 C30 H30 120.2
C29 C30 H30 120.2
H31A C31 H31B 109.5
H31A C31 H31C 109.5
H31B C31 H31C 109.5
C32 C31 H31A 109.5
C32 C31 H31B 109.5
C32 C31 H31C 109.5
N3 C32 C31 108.8(3)
N3 C32 H32 108.3
N3 C32 C33 113.3(3)
C31 C32 H32 108.3
C33 C32 C31 109.7(3)
C33 C32 H32 108.3
C34 C33 C32 120.6(4)
C34 C33 C38 118.1(4)
C38 C33 C32 121.1(4)
C33 C34 H34 119.6
C35 C34 C33 120.9(5)
C35 C34 H34 119.6
C34 C35 H35 119.6
C36 C35 C34 120.8(5)
C36 C35 H35 119.6
C35 C36 H36 120.1
C35 C36 C37 119.7(5)
C37 C36 H36 120.1
C36 C37 H37 120.1
C36 C37 C38 119.8(6)
C38 C37 H37 120.1
C33 C38 C37 120.6(5)
C33 C38 H38 119.7
C37 C38 H38 119.7
H39A C39 H39B 109.5
H39A C39 H39C 109.5
H39B C39 H39C 109.5
C40 C39 H39A 109.5
C40 C39 H39B 109.5
C40 C39 H39C 109.5
N4 C40 C39 106.0(3)
N4 C40 H40 107.9
N4 C40 C41 117.6(3)
C39 C40 H40 107.9
C41 C40 C39 109.3(3)
C41 C40 H40 107.9
C42 C41 C40 119.7(4)
C42 C41 C46 118.6(4)
C46 C41 C40 121.6(4)
C41 C42 H42 119.7
C43 C42 C41 120.6(6)
C43 C42 H42 119.7
C42 C43 H43 119.7
C44 C43 C42 120.5(6)
C44 C43 H43 119.7
C43 C44 H44 119.9
C43 C44 C45 120.1(6)
C45 C44 H44 119.9
C44 C45 H45 119.8
C44 C45 C46 120.5(6)
C46 C45 H45 119.8
C41 C46 C45 119.8(5)
C41 C46 H46 120.1
C45 C46 H46 120.1
Ba2 C47 Ba1 71.37(7)
N5 C47 Ba1 70.91(19)
N5 C47 Ba2 61.68(18)
N5 C47 N6 117.0(3)
N5 C47 C48 122.1(3)
N6 C47 Ba1 58.31(18)
N6 C47 Ba2 68.32(19)
N6 C47 C48 120.8(3)
C48 C47 Ba1 145.7(2)
C48 C47 Ba2 142.8(2)
C49 C48 C47 120.3(3)
C49 C48 C53 118.6(3)
C53 C48 C47 121.0(3)
C48 C49 H49 120.0
C48 C49 C50 120.0(4)
C50 C49 H49 120.0
C49 C50 H50 119.9
C51 C50 C49 120.2(5)
C51 C50 H50 119.9
C50 C51 H51 119.5
C50 C51 C52 121.0(4)
C52 C51 H51 119.5
C51 C52 H52 120.3
C51 C52 C53 119.4(4)
C53 C52 H52 120.3
C48 C53 H53 119.6
C52 C53 C48 120.7(4)
C52 C53 H53 119.6
H54A C54 H54B 109.5
H54A C54 H54C 109.5
H54B C54 H54C 109.5
C55 C54 H54A 109.5
C55 C54 H54B 109.5
C55 C54 H54C 109.5
N5 C55 C54 110.8(4)
N5 C55 H55 107.8
N5 C55 C56 108.9(3)
C54 C55 H55 107.8
C54 C55 C56 113.6(4)
C56 C55 H55 107.8
C57 C56 C55 118.2(4)
C61 C56 C55 124.5(4)
C61 C56 C57 117.3(5)
Ba2 C57 H57 70.1
C56 C57 Ba2 92.7(2)
C56 C57 H57 118.9
C58 C57 Ba2 106.4(3)
C58 C57 C56 122.2(6)
C58 C57 H57 118.9
C57 C58 H58 120.2
C59 C58 C57 119.6(7)
C59 C58 H58 120.2
C58 C59 H59 120.3
C58 C59 C60 119.4(6)
C60 C59 H59 120.3
C59 C60 H60 119.4
C59 C60 C61 121.3(7)
C61 C60 H60 119.4
C56 C61 H61 120.0
C60 C61 C56 120.1(6)
C60 C61 H61 120.0
H62A C62 H62B 109.5
H62A C62 H62C 109.5
H62B C62 H62C 109.5
C63 C62 H62A 109.5
C63 C62 H62B 109.5
C63 C62 H62C 109.5
N6 C63 C62 109.0(3)
N6 C63 H63 107.9
N6 C63 C64 109.6(3)
C62 C63 H63 107.9
C62 C63 C64 114.4(3)
C64 C63 H63 107.9
C65 C64 C63 124.1(4)
C65 C64 C69 117.5(4)
C69 C64 C63 118.4(4)
C64 C65 H65 119.0
C64 C65 C66 122.0(4)
C66 C65 H65 119.0
C65 C66 H66 120.2
C67 C66 C65 119.5(4)
C67 C66 H66 120.2
C66 C67 H67 120.3
C68 C67 C66 119.4(5)
C68 C67 H67 120.3
C67 C68 H68 119.8
C67 C68 C69 120.3(4)
C69 C68 H68 119.8
C64 C69 H69 119.3
C68 C69 C64 121.3(4)
C68 C69 H69 119.3
N7 C70 Ba2 60.76(18)
N7 C70 C71 120.9(3)
N8 C70 Ba2 58.24(19)
N8 C70 N7 118.9(3)
N8 C70 C71 120.2(3)
C71 C70 Ba2 178.2(3)
C72 C71 C70 119.4(4)
C76 C71 C70 121.7(4)
C76 C71 C72 118.9(4)
C71 C72 H72 119.9
C73 C72 C71 120.1(5)
C73 C72 H72 119.9
C72 C73 H73 119.7
C74 C73 C72 120.6(6)
C74 C73 H73 119.7
C73 C74 H74 119.9
C73 C74 C75 120.3(5)
C75 C74 H74 119.9
C74 C75 H75 120.0
C74 C75 C76 120.0(6)
C76 C75 H75 120.0
C71 C76 C75 120.0(5)
C71 C76 H76 120.0
C75 C76 H76 120.0
N7 C78 H78A 110.2
N7 C78 H78 106.3
N7 C78 C77A 113.1(9)
N7 C78 C79A 109.7(5)
N7 C78 C77B 105.3(8)
N7 C78 C79B 113.5(4)
C77A C78 H78 106.3
C79A C78 H78 106.3
C79A C78 C77A 114.6(10)
C77B C78 H78A 110.2
C79B C78 H78A 110.2
C79B C78 C77B 107.2(10)
H85A C85 H85B 109.5
H85A C85 H85C 109.5
H85B C85 H85C 109.5
C86 C85 H85A 109.5
C86 C85 H85B 109.5
C86 C85 H85C 109.5
N8 C86 C85 107.4(3)
N8 C86 H86 108.4
N8 C86 C87 114.9(4)
C85 C86 H86 108.4
C87 C86 C85 109.2(3)
C87 C86 H86 108.4
C88 C87 C86 119.4(4)
C92 C87 C86 123.2(4)
C92 C87 C88 117.4(4)
C87 C88 H88 119.4
C89 C88 C87 121.2(5)
C89 C88 H88 119.4
C88 C89 H89 119.8
C90 C89 C88 120.5(5)
C90 C89 H89 119.8
C89 C90 H90 120.3
C89 C90 C91 119.5(5)
C91 C90 H90 120.3
C90 C91 H91 120.4
C90 C91 C92 119.2(5)
C92 C91 H91 120.4
C87 C92 C91 122.2(5)
C87 C92 H92 118.9
C91 C92 H92 118.9
C78 C77A H77A 109.5
C78 C77A H77B 109.5
C78 C77A H77C 109.5
H77A C77A H77B 109.5
H77A C77A H77C 109.5
H77B C77A H77C 109.5
C80A C79A C78 123.8(5)
C80A C79A C84A 120.0
C84A C79A C78 115.6(5)
C79A C80A H80A 120.0
C79A C80A C81A 120.0
C81A C80A H80A 120.0
C80A C81A H81A 120.0
C82A C81A C80A 120.0
C82A C81A H81A 120.0
C81A C82A H82A 120.0
C81A C82A C83A 120.0
C83A C82A H82A 120.0
C82A C83A H83A 120.0
C84A C83A C82A 120.0
C84A C83A H83A 120.0
C79A C84A H84A 120.0
C83A C84A C79A 120.0
C83A C84A H84A 120.0
C78 C77B H77D 109.5
C78 C77B H77E 109.5
C78 C77B H77F 109.5
H77D C77B H77E 109.5
H77D C77B H77F 109.5
H77E C77B H77F 109.5
C79B C80B H80B 120.0
C79B C80B C81B 120.0
C81B C80B H80B 120.0
C80B C79B C78 116.5(5)
C80B C79B C84B 120.0
C84B C79B C78 123.4(5)
C79B C84B H84B 120.0
C83B C84B C79B 120.0
C83B C84B H84B 120.0
C84B C83B H83B 120.0
C84B C83B C82B 120.0
C82B C83B H83B 120.0
C83B C82B H82B 120.0
C81B C82B C83B 120.0
C81B C82B H82B 120.0
C80B C81B H81B 120.0
C82B C81B C80B 120.0
C82B C81B H81B 120.0

loop_
_geom_bond_atom_site_label_1
_geom_bond_atom_site_label_2
_geom_bond_distance
Ba1 Ba2 3.8231(3)
Ba1 N1 2.740(3)
Ba1 N2 2.711(3)
Ba1 N3 2.900(3)
Ba1 N4 2.782(3)
Ba1 N5 3.130(3)
Ba1 N6 2.837(3)
Ba1 C1 3.120(4)
Ba1 C24 3.154(3)
Ba1 C47 3.301(3)
Ba2 N3 2.876(3)
Ba2 N4 2.905(3)
Ba2 N5 2.871(3)
Ba2 N6 3.025(3)
Ba2 N7 2.764(3)
Ba2 N8 2.706(3)
Ba2 C24 3.176(3)
Ba2 C47 3.252(3)
Ba2 C57 3.376(4)
Ba2 C70 3.158(4)
N1 C1 1.339(5)
N1 C9 1.458(4)
N2 C1 1.330(5)
N2 C17 1.469(5)
N3 C24 1.337(5)
N3 C32 1.480(5)
N4 C24 1.333(5)
N4 C40 1.477(5)
N5 C47 1.332(5)
N5 C55 1.472(5)
N6 C47 1.339(5)
N6 C63 1.470(5)
N7 C70 1.335(5)
N7 C78 1.474(5)
N8 C70 1.328(5)
N8 C86 1.461(5)
C1 C2 1.508(5)
C2 C3 1.387(6)
C2 C7 1.383(6)
C3 H3 0.9500
C3 C4 1.393(6)
C4 H4 0.9500
C4 C5 1.357(7)
C5 H5 0.9500
C5 C6 1.373(8)
C6 H6 0.9500
C6 C7 1.394(6)
C7 H7 0.9500
C8 H8A 0.9800
C8 H8B 0.9800
C8 H8C 0.9800
C8 C9 1.533(6)
C9 H9 1.0000
C9 C10 1.532(6)
C10 C11 1.366(6)
C10 C15 1.373(6)
C11 H11 0.9500
C11 C12 1.388(7)
C12 H12 0.9500
C12 C13 1.370(9)
C13 H13 0.9500
C13 C14 1.359(9)
C14 H14 0.9500
C14 C15 1.371(8)
C15 H15 0.9500
C16 H16A 0.9800
C16 H16B 0.9800
C16 H16C 0.9800
C16 C17 1.527(6)
C17 H17 1.0000
C17 C18 1.508(6)
C18 C19 1.382(6)
C18 C23 1.379(7)
C19 H19 0.9500
C19 C20 1.379(7)
C20 H20 0.9500
C20 C21 1.375(8)
C21 H21 0.9500
C21 C22 1.373(7)
C22 H22 0.9500
C22 C23 1.391(6)
C23 H23 0.9500
C24 C25 1.515(5)
C25 C26 1.384(6)
C25 C30 1.377(6)
C26 H26 0.9500
C26 C27 1.376(7)
C27 H27 0.9500
C27 C28 1.353(8)
C28 H28 0.9500
C28 C29 1.370(9)
C29 H29 0.9500
C29 C30 1.390(6)
C30 H30 0.9500
C31 H31A 0.9800
C31 H31B 0.9800
C31 H31C 0.9800
C31 C32 1.519(6)
C32 H32 1.0000
C32 C33 1.515(5)
C33 C34 1.385(6)
C33 C38 1.387(6)
C34 H34 0.9500
C34 C35 1.380(7)
C35 H35 0.9500
C35 C36 1.361(8)
C36 H36 0.9500
C36 C37 1.378(9)
C37 H37 0.9500
C37 C38 1.394(7)
C38 H38 0.9500
C39 H39A 0.9800
C39 H39B 0.9800
C39 H39C 0.9800
C39 C40 1.524(5)
C40 H40 1.0000
C40 C41 1.524(6)
C41 C42 1.380(6)
C41 C46 1.384(7)
C42 H42 0.9500
C42 C43 1.379(7)
C43 H43 0.9500
C43 C44 1.348(9)
C44 H44 0.9500
C44 C45 1.364(9)
C45 H45 0.9500
C45 C46 1.387(7)
C46 H46 0.9500
C47 C48 1.525(5)
C48 C49 1.382(5)
C48 C53 1.392(5)
C49 H49 0.9500
C49 C50 1.398(6)
C50 H50 0.9500
C50 C51 1.356(7)
C51 H51 0.9500
C51 C52 1.368(7)
C52 H52 0.9500
C52 C53 1.389(6)
C53 H53 0.9500
C54 H54A 0.9800
C54 H54B 0.9800
C54 H54C 0.9800
C54 C55 1.527(6)
C55 H55 1.0000
C55 C56 1.529(6)
C56 C57 1.395(7)
C56 C61 1.392(6)
C57 H57 0.9500
C57 C58 1.377(7)
C58 H58 0.9500
C58 C59 1.367(10)
C59 H59 0.9500
C59 C60 1.379(10)
C60 H60 0.9500
C60 C61 1.382(9)
C61 H61 0.9500
C62 H62A 0.9800
C62 H62B 0.9800
C62 H62C 0.9800
C62 C63 1.526(5)
C63 H63 1.0000
C63 C64 1.528(6)
C64 C65 1.375(6)
C64 C69 1.386(6)
C65 H65 0.9500
C65 C66 1.387(6)
C66 H66 0.9500
C66 C67 1.380(7)
C67 H67 0.9500
C67 C68 1.376(7)
C68 H68 0.9500
C68 C69 1.381(6)
C69 H69 0.9500
C70 C71 1.523(5)
C71 C72 1.391(6)
C71 C76 1.378(6)
C72 H72 0.9500
C72 C73 1.389(7)
C73 H73 0.9500
C73 C74 1.349(9)
C74 H74 0.9500
C74 C75 1.374(9)
C75 H75 0.9500
C75 C76 1.397(7)
C76 H76 0.9500
C78 H78A 1.0000
C78 H78 1.0000
C78 C77A 1.52(2)
C78 C79A 1.494(7)
C78 C77B 1.57(2)
C78 C79B 1.533(7)
C85 H85A 0.9800
C85 H85B 0.9800
C85 H85C 0.9800
C85 C86 1.541(6)
C86 H86 1.0000
C86 C87 1.529(6)
C87 C88 1.390(6)
C87 C92 1.359(7)
C88 H88 0.9500
C88 C89 1.369(7)
C89 H89 0.9500
C89 C90 1.369(8)
C90 H90 0.9500
C90 C91 1.376(8)
C91 H91 0.9500
C91 C92 1.389(7)
C92 H92 0.9500
C77A H77A 0.9800
C77A H77B 0.9800
C77A H77C 0.9800
C79A C80A 1.3900
C79A C84A 1.3900
C80A H80A 0.9500
C80A C81A 1.3900
C81A H81A 0.9500
C81A C82A 1.3900
C82A H82A 0.9500
C82A C83A 1.3900
C83A H83A 0.9500
C83A C84A 1.3900
C84A H84A 0.9500
C77B H77D 0.9800
C77B H77E 0.9800
C77B H77F 0.9800
C80B H80B 0.9500
C80B C79B 1.3900
C80B C81B 1.3900
C79B C84B 1.3900
C84B H84B 0.9500
C84B C83B 1.3900
C83B H83B 0.9500
C83B C82B 1.3900
C82B H82B 0.9500
C82B C81B 1.3900
C81B H81B 0.9500

loop_
_geom_torsion_atom_site_label_1
_geom_torsion_atom_site_label_2
_geom_torsion_atom_site_label_3
_geom_torsion_atom_site_label_4
_geom_torsion
Ba1 N1 C1 N2 19.4(4)
Ba1 N1 C1 C2 -160.4(3)
Ba1 N1 C9 C8 -57.8(5)
Ba1 N1 C9 C10 66.1(5)
Ba1 N2 C1 N1 -19.7(4)
Ba1 N2 C1 C2 160.2(3)
Ba1 N2 C17 C16 6.9(6)
Ba1 N2 C17 C18 127.9(4)
Ba1 N3 C24 Ba2 -82.88(7)
Ba1 N3 C24 N4 -38.9(3)
Ba1 N3 C24 C25 142.3(3)
Ba1 N3 C32 C31 32.3(4)
Ba1 N3 C32 C33 154.6(3)
Ba1 N4 C24 Ba2 84.40(9)
Ba1 N4 C24 N3 41.0(3)
Ba1 N4 C24 C25 -140.3(3)
Ba1 N4 C40 C39 -56.5(4)
Ba1 N4 C40 C41 65.9(4)
Ba1 N5 C47 Ba2 -78.61(7)
Ba1 N5 C47 N6 -36.8(3)
Ba1 N5 C47 C48 144.5(3)
Ba1 N5 C55 C54 -12.5(6)
Ba1 N5 C55 C56 113.2(4)
Ba1 N6 C47 Ba2 80.88(9)
Ba1 N6 C47 N5 41.7(3)
Ba1 N6 C47 C48 -139.6(3)
Ba1 N6 C63 C62 -116.9(3)
Ba1 N6 C63 C64 9.0(4)
Ba1 C1 C2 C3 -5.5(11)
Ba1 C1 C2 C7 173.0(7)
Ba1 C24 C25 C26 16.8(7)
Ba1 C24 C25 C30 -164.2(4)
Ba1 C47 C48 C49 -149.6(4)
Ba1 C47 C48 C53 31.0(7)
Ba2 N3 C24 Ba1 82.88(7)
Ba2 N3 C24 N4 43.9(3)
Ba2 N3 C24 C25 -134.8(3)
Ba2 N3 C32 C31 -90.5(4)
Ba2 N3 C32 C33 31.7(5)
Ba2 N4 C24 Ba1 -84.40(9)
Ba2 N4 C24 N3 -43.4(3)
Ba2 N4 C24 C25 135.3(3)
Ba2 N4 C40 C39 60.3(4)
Ba2 N4 C40 C41 -177.2(2)
Ba2 N5 C47 Ba1 78.61(7)
Ba2 N5 C47 N6 41.8(3)
Ba2 N5 C47 C48 -136.9(3)
Ba2 N5 C55 C54 -131.1(3)
Ba2 N5 C55 C56 -5.4(4)
Ba2 N6 C47 Ba1 -80.88(9)
Ba2 N6 C47 N5 -39.1(3)
Ba2 N6 C47 C48 139.5(3)
Ba2 N6 C63 C62 -4.0(5)
Ba2 N6 C63 C64 121.9(3)
Ba2 N7 C70 N8 3.1(4)
Ba2 N7 C70 C71 -179.1(4)
Ba2 N7 C78 C77A -52.2(9)
Ba2 N7 C78 C79A 77.1(6)
Ba2 N7 C78 C77B -29.1(10)
Ba2 N7 C78 C79B 87.9(6)
Ba2 N8 C70 N7 -3.2(4)
Ba2 N8 C70 C71 179.0(3)
Ba2 N8 C86 C85 -15.6(6)
Ba2 N8 C86 C87 106.1(4)
Ba2 C24 C25 C26 -166.8(3)
Ba2 C24 C25 C30 12.2(7)
Ba2 C47 C48 C49 22.6(7)
Ba2 C47 C48 C53 -156.9(3)
Ba2 C57 C58 C59 -104.3(5)
N1 C1 C2 C3 86.5(5)
N1 C1 C2 C7 -95.0(5)
N1 C9 C10 C11 -35.0(6)
N1 C9 C10 C15 145.0(4)
N2 C1 C2 C3 -93.3(5)
N2 C1 C2 C7 85.1(5)
N2 C17 C18 C19 156.2(4)
N2 C17 C18 C23 -27.6(5)
N3 C24 C25 C26 -78.6(5)
N3 C24 C25 C30 100.4(5)
N3 C32 C33 C34 121.2(4)
N3 C32 C33 C38 -63.3(5)
N4 C24 C25 C26 102.8(5)
N4 C24 C25 C30 -78.2(5)
N4 C40 C41 C42 126.8(4)
N4 C40 C41 C46 -56.7(5)
N5 C47 C48 C49 106.9(5)
N5 C47 C48 C53 -72.6(5)
N5 C55 C56 C57 62.2(4)
N5 C55 C56 C61 -119.1(4)
N6 C47 C48 C49 -71.7(5)
N6 C47 C48 C53 108.8(4)
N6 C63 C64 C65 -117.4(4)
N6 C63 C64 C69 65.9(5)
N7 C70 C71 C72 -82.3(5)
N7 C70 C71 C76 97.6(5)
N7 C78 C79A C80A 103.6(6)
N7 C78 C79A C84A -67.3(6)
N7 C78 C79B C80B 128.1(5)
N7 C78 C79B C84B -49.1(7)
N8 C70 C71 C72 95.4(5)
N8 C70 C71 C76 -84.6(5)
N8 C86 C87 C88 176.3(4)
N8 C86 C87 C92 -5.4(6)
C1 N1 C9 C8 154.1(4)
C1 N1 C9 C10 -81.9(4)
C1 N2 C17 C16 156.0(4)
C1 N2 C17 C18 -83.0(4)
C1 C2 C3 C4 178.8(4)
C1 C2 C7 C6 -178.3(4)
C2 C3 C4 C5 -0.1(7)
C3 C2 C7 C6 0.2(7)
C3 C4 C5 C6 -0.8(8)
C4 C5 C6 C7 1.3(9)
C5 C6 C7 C2 -1.0(8)
C7 C2 C3 C4 0.3(6)
C8 C9 C10 C11 87.8(5)
C8 C9 C10 C15 -92.2(5)
C9 N1 C1 Ba1 161.4(4)
C9 N1 C1 N2 -179.2(3)
C9 N1 C1 C2 1.0(6)
C9 C10 C11 C12 178.1(5)
C9 C10 C15 C14 -177.9(5)
C10 C11 C12 C13 1.0(8)
C11 C10 C15 C14 2.2(8)
C11 C12 C13 C14 -0.2(9)
C12 C13 C14 C15 0.5(10)
C13 C14 C15 C10 -1.5(10)
C15 C10 C11 C12 -1.9(7)
C16 C17 C18 C19 -83.0(5)
C16 C17 C18 C23 93.1(5)
C17 N2 C1 Ba1 -161.6(4)
C17 N2 C1 N1 178.7(4)
C17 N2 C1 C2 -1.5(6)
C17 C18 C19 C20 175.8(4)
C17 C18 C23 C22 -175.4(4)
C18 C19 C20 C21 0.5(8)
C19 C18 C23 C22 0.8(7)
C19 C20 C21 C22 -0.5(9)
C20 C21 C22 C23 0.7(8)
C21 C22 C23 C18 -0.8(7)
C23 C18 C19 C20 -0.6(7)
C24 N3 C32 C31 150.7(3)
C24 N3 C32 C33 -87.0(4)
C24 N4 C40 C39 176.0(3)
C24 N4 C40 C41 -61.6(5)
C24 C25 C26 C27 -179.8(5)
C24 C25 C30 C29 180.0(4)
C25 C26 C27 C28 -0.5(9)
C26 C25 C30 C29 -1.0(7)
C26 C27 C28 C29 -0.4(10)
C27 C28 C29 C30 0.5(10)
C28 C29 C30 C25 0.2(9)
C30 C25 C26 C27 1.2(7)
C31 C32 C33 C34 -117.1(4)
C31 C32 C33 C38 58.4(5)
C32 N3 C24 Ba1 -139.6(3)
C32 N3 C24 Ba2 137.5(3)
C32 N3 C24 N4 -178.5(3)
C32 N3 C24 C25 2.8(5)
C32 C33 C34 C35 174.1(4)
C32 C33 C38 C37 -175.7(5)
C33 C34 C35 C36 1.1(8)
C34 C33 C38 C37 -0.1(7)
C34 C35 C36 C37 1.0(9)
C35 C36 C37 C38 -2.6(9)
C36 C37 C38 C33 2.2(8)
C38 C33 C34 C35 -1.5(7)
C39 C40 C41 C42 -112.4(5)
C39 C40 C41 C46 64.1(5)
C40 N4 C24 Ba1 142.3(3)
C40 N4 C24 Ba2 -133.3(3)
C40 N4 C24 N3 -176.7(3)
C40 N4 C24 C25 2.0(5)
C40 C41 C42 C43 175.3(5)
C40 C41 C46 C45 -175.8(4)
C41 C42 C43 C44 1.0(10)
C42 C41 C46 C45 0.6(7)
C42 C43 C44 C45 -0.1(11)
C43 C44 C45 C46 -0.5(10)
C44 C45 C46 C41 0.3(8)
C46 C41 C42 C43 -1.2(7)
C47 N5 C55 C54 110.0(4)
C47 N5 C55 C56 -124.3(4)
C47 N6 C63 C62 119.9(4)
C47 N6 C63 C64 -114.2(4)
C47 C48 C49 C50 179.8(4)
C47 C48 C53 C52 179.8(4)
C48 C49 C50 C51 0.5(8)
C49 C48 C53 C52 0.4(6)
C49 C50 C51 C52 0.1(8)
C50 C51 C52 C53 -0.5(8)
C51 C52 C53 C48 0.2(7)
C53 C48 C49 C50 -0.7(7)
C54 C55 C56 C57 -173.8(4)
C54 C55 C56 C61 4.9(6)
C55 N5 C47 Ba1 -147.7(3)
C55 N5 C47 Ba2 133.7(3)
C55 N5 C47 N6 175.4(3)
C55 N5 C47 C48 -3.2(5)
C55 C56 C57 Ba2 -69.6(3)
C55 C56 C57 C58 179.0(4)
C55 C56 C61 C60 -179.2(4)
C56 C57 C58 C59 -0.3(7)
C57 C56 C61 C60 -0.5(6)
C57 C58 C59 C60 0.6(9)
C58 C59 C60 C61 -0.9(10)
C59 C60 C61 C56 0.9(8)
C61 C56 C57 Ba2 111.5(3)
C61 C56 C57 C58 0.2(6)
C62 C63 C64 C65 5.4(5)
C62 C63 C64 C69 -171.3(4)
C63 N6 C47 Ba1 133.6(4)
C63 N6 C47 Ba2 -145.5(3)
C63 N6 C47 N5 175.4(3)
C63 N6 C47 C48 -6.0(5)
C63 C64 C65 C66 -175.8(4)
C63 C64 C69 C68 176.3(4)
C64 C65 C66 C67 -0.6(7)
C65 C64 C69 C68 -0.6(7)
C65 C66 C67 C68 -0.1(7)
C66 C67 C68 C69 0.4(8)
C67 C68 C69 C64 -0.1(7)
C69 C64 C65 C66 0.9(6)
C70 N7 C78 C77A 141.6(8)
C70 N7 C78 C79A -89.1(5)
C70 N7 C78 C77B 164.7(9)
C70 N7 C78 C79B -78.3(6)
C70 N8 C86 C85 151.9(4)
C70 N8 C86 C87 -86.4(4)
C70 C71 C72 C73 -179.9(4)
C70 C71 C76 C75 179.9(4)
C71 C72 C73 C74 0.4(8)
C72 C71 C76 C75 -0.1(7)
C72 C73 C74 C75 -0.9(9)
C73 C74 C75 C76 1.0(9)
C74 C75 C76 C71 -0.4(8)
C76 C71 C72 C73 0.1(7)
C78 N7 C70 Ba2 172.3(4)
C78 N7 C70 N8 175.4(4)
C78 N7 C70 C71 -6.8(6)
C78 C79A C80A C81A -170.5(8)
C78 C79A C84A C83A 171.3(7)
C78 C79B C84B C83B 177.1(8)
C85 C86 C87 C88 -63.1(5)
C85 C86 C87 C92 115.3(5)
C86 N8 C70 Ba2 -172.3(4)
C86 N8 C70 N7 -175.5(4)
C86 N8 C70 C71 6.7(6)
C86 C87 C88 C89 177.3(5)
C86 C87 C92 C91 -178.4(5)
C87 C88 C89 C90 1.7(10)
C88 C87 C92 C91 0.0(8)
C88 C89 C90 C91 -1.1(11)
C89 C90 C91 C92 0.0(10)
C90 C91 C92 C87 0.6(9)
C92 C87 C88 C89 -1.2(8)
C77A C78 C79A C80A -127.9(8)
C77A C78 C79A C84A 61.2(9)
C79A C80A C81A C82A 0.0
C80A C79A C84A C83A 0.0
C80A C81A C82A C83A 0.0
C81A C82A C83A C84A 0.0
C82A C83A C84A C79A 0.0
C84A C79A C80A C81A 0.0
C77B C78 C79B C80B -116.0(8)
C77B C78 C79B C84B 66.8(9)
C80B C79B C84B C83B 0.0
C79B C80B C81B C82B 0.0
C79B C84B C83B C82B 0.0
C84B C83B C82B C81B 0.0
C83B C82B C81B C80B 0.0
C81B C80B C79B C78 -177.3(7)
C81B C80B C79B C84B 0.0
